data_4309629
loop_
_publ_author_name
'Masahiro Yamada'
'Eri Fukumoto'
'Makoto Ooidemizu'
'Nicolas Br\'efuel'
'Naohide Matsumoto'
'Seiichiro Iijima'
'Masaaki Kojima'
'Nazzareno Re'
'Fran\,coise Dahan'
'Jean-Pierre Tuchagues'

_publ_contact_author_email naohide@aster.sci.kumamoto-u.ac.jp
_publ_contact_author_fax +81-96-342-3390
_publ_contact_author_name 'Naohide Matsumoto'
_publ_contact_author_phone +81-96-342-3390
_publ_section_title
;
A 2D Layered Spin Crossover Complex Constructed by NH...Cl-Hydrogen
Bonds: [FeIIH3LMe]Cl.I3 (H3LMe=
Tris[2-(((2-methylimidazoyl-4-yl)methylidene)amino)ethyl]amine
;
_journal_name_full 'Inorganic Chemistry'
_journal_page_first 6967
_journal_page_last 6974
_journal_paper_doi 10.1021/ic050008f
_journal_volume 44
_journal_year 2005
_chemical_formula_sum 'C21 H30 Cl Fe I3 N10'
_chemical_formula_weight 894.55
_chemical_name_systematic
;
 ?
;
_space_group_IT_number 14
_symmetry_cell_setting monoclinic
_symmetry_Int_Tables_number 14
_symmetry_space_group_name_Hall '-P 2ybc'
_symmetry_space_group_name_H-M 'P 1 21/c 1'
_atom_sites_solution_hydrogens geom
_atom_sites_solution_primary direct
_atom_sites_solution_secondary difmap
_audit_creation_method SHELXL-97
_cell_angle_alpha 90.00
_cell_angle_beta 90.035(13)
_cell_angle_gamma 90.00
_cell_formula_units_Z 4
_cell_length_a 14.0532(16)
_cell_length_b 13.0076(9)
_cell_length_c 17.2046(18)
_cell_measurement_temperature 180(2)
_cell_volume 3145.0(5)
_computing_cell_refinement 'STOE-IPDS software (Stoe, 2.93, 1997)'
_computing_data_collection 'STOE-IPDS software (Stoe, 2.93, 1997)'
_computing_data_reduction 'XRED (Stoe, 1.08, 1996)'
_computing_molecular_graphics 'ZORTEP (Zsolnai, 1996)'
_computing_structure_refinement 'SHELXL-97 (Sheldrick, 1997)'
_computing_structure_solution 'SHELXS-97 (Sheldrick, 1990)'
_diffrn_ambient_temperature 180(2)
_diffrn_measured_fraction_theta_full 0.983
_diffrn_measured_fraction_theta_max 0.983
_diffrn_measurement_device_type STOE-IPDS
_diffrn_measurement_method 'Imaging Plate Detector System'
_diffrn_radiation_monochromator graphite
_diffrn_radiation_source 'fine-focus sealed tube'
_diffrn_radiation_type MoK\a
_diffrn_radiation_wavelength 0.71073
_diffrn_reflns_av_R_equivalents 0.0444
_diffrn_reflns_av_sigmaI/netI 0.0334
_diffrn_reflns_limit_h_max 17
_diffrn_reflns_limit_h_min -17
_diffrn_reflns_limit_k_max 15
_diffrn_reflns_limit_k_min -15
_diffrn_reflns_limit_l_max 21
_diffrn_reflns_limit_l_min -20
_diffrn_reflns_number 24770
_diffrn_reflns_theta_full 26.04
_diffrn_reflns_theta_max 26.04
_diffrn_reflns_theta_min 2.13
_exptl_absorpt_coefficient_mu 3.538
_exptl_absorpt_correction_T_max 0.6983
_exptl_absorpt_correction_T_min 0.2914
_exptl_absorpt_correction_type numerical
_exptl_absorpt_process_details 'X-SHAPE (Stoe & Cie, 1996)'
_exptl_crystal_colour Red
_exptl_crystal_density_diffrn 1.889
_exptl_crystal_density_method 'not measured'
_exptl_crystal_description Block
_exptl_crystal_F_000 1712
_exptl_crystal_size_max 0.40
_exptl_crystal_size_mid 0.30
_exptl_crystal_size_min 0.10
_refine_diff_density_max 0.889
_refine_diff_density_min -1.090
_refine_diff_density_rms 0.095
_refine_ls_extinction_method none
_refine_ls_goodness_of_fit_ref 1.038
_refine_ls_hydrogen_treatment mixed
_refine_ls_matrix_type full
_refine_ls_number_parameters 338
_refine_ls_number_reflns 6112
_refine_ls_number_restraints 0
_refine_ls_restrained_S_all 1.038
_refine_ls_R_factor_all 0.0376
_refine_ls_R_factor_gt 0.0342
_refine_ls_shift/su_max 0.000
_refine_ls_shift/su_mean 0.000
_refine_ls_structure_factor_coef Fsqd
_refine_ls_weighting_details 'calc w=1/[\s^2^(Fo^2^)+(0.0519P)^2^+2.8076P] where P=(Fo^2^+2Fc^2^)/3'
_refine_ls_weighting_scheme calc
_refine_ls_wR_factor_gt 0.0673
_refine_ls_wR_factor_ref 0.0700
_reflns_number_gt 5683
_reflns_number_total 6112
_reflns_threshold_expression >2sigma(I)
_cod_data_source_file ic050008fsi20050103_090224_2.cif
_cod_data_source_block i180
_cod_depositor_comments
;
The following automatic conversions were performed:
'_symmetry_cell_setting' value 'Monoclinic' changed to 'monoclinic'
according to '/home/saulius/struct/CIF-dictionaries/cif_core.dic'
dictionary named 'cif_core.dic' version 2.4.1 from
2010-06-29.

'_exptl_absorpt_correction_type' value 'Numerical' changed to
'numerical' according to
'/home/saulius/struct/CIF-dictionaries/cif_core.dic' dictionary named
'cif_core.dic' version 2.4.1 from 2010-06-29.

Automatic conversion script
Id: cif_fix_enum 1527 2010-12-29 10:47:43Z saulius 
;
_cod_original_sg_symbol_H-M 'P 21/c'
_cod_database_code 4309629

loop_
_symmetry_equiv_pos_as_xyz
'x, y, z'
'x, -y+1/2, z+1/2'
'-x, -y, -z'
'-x, y-1/2, -z-1/2'

loop_
_atom_site_label
_atom_site_type_symbol
_atom_site_fract_x
_atom_site_fract_y
_atom_site_fract_z
_atom_site_U_iso_or_equiv
_atom_site_adp_type
_atom_site_occupancy
_atom_site_symmetry_multiplicity
_atom_site_calc_flag
_atom_site_refinement_flags
_atom_site_disorder_assembly
_atom_site_disorder_group
I1 I 0.5000 0.5000 0.5000 0.03973(11) Uani 1 2 d S . .
I2 I 0.55687(3) 0.28596(3) 0.49365(3) 0.06299(13) Uani 1 1 d . . .
I3 I 0.0000 0.0000 1.0000 0.05699(14) Uani 1 2 d S . .
I4 I 0.01950(13) -0.20388(16) 1.07359(11) 0.0876(5) Uani 0.50 1 d P A 1
I4' I 0.0686(3) -0.1878(2) 1.06925(11) 0.1500(13) Uani 0.50 1 d P A 2
Cl Cl -0.26181(8) 0.12023(8) 0.65980(6) 0.0363(2) Uani 1 1 d . . .
Fe Fe 0.26332(4) 0.15500(4) 0.71674(3) 0.02948(13) Uani 1 1 d . . .
N1 N 0.3898(3) 0.3390(3) 0.7630(2) 0.0379(9) Uani 1 1 d . . .
N2 N 0.4176(3) 0.1384(3) 0.7061(2) 0.0325(8) Uani 1 1 d . . .
N3 N 0.2796(3) 0.0724(3) 0.6058(2) 0.0312(8) Uani 1 1 d . . .
N4 N 0.2915(3) -0.0301(3) 0.5045(3) 0.0409(8) Uani 1 1 d . . .
H4N H 0.2753 -0.0677 0.4641 0.045 Uiso 1 1 calc R . .
N5 N 0.2614(3) 0.2050(3) 0.8372(2) 0.0355(8) Uani 1 1 d . . .
N6 N 0.2565(3) 0.0083(3) 0.7825(2) 0.0337(7) Uani 1 1 d . . .
N7 N 0.2544(3) -0.1372(3) 0.8463(2) 0.0385(8) Uani 1 1 d . . .
H7N H 0.2544 -0.2037 0.8555 0.042 Uiso 1 1 calc R . .
N8 N 0.2416(3) 0.3006(3) 0.6571(2) 0.0332(8) Uani 1 1 d . . .
N9 N 0.1071(3) 0.1637(3) 0.7035(2) 0.0327(8) Uani 1 1 d . . .
N10 N -0.0468(3) 0.1639(4) 0.6836(2) 0.0440(9) Uani 1 1 d . . .
H10N H -0.1066 0.1441 0.6847 0.048 Uiso 1 1 calc R . .
C1 C 0.4857(4) 0.3012(4) 0.7478(3) 0.0456(12) Uani 1 1 d . . .
H1A H 0.5310 0.3336 0.7845 0.050 Uiso 1 1 calc R . .
H1B H 0.5049 0.3199 0.6943 0.050 Uiso 1 1 calc R . .
C2 C 0.4890(4) 0.1845(4) 0.7573(3) 0.0418(11) Uani 1 1 d . . .
H2A H 0.5531 0.1586 0.7437 0.046 Uiso 1 1 calc R . .
H2B H 0.4757 0.1657 0.8120 0.046 Uiso 1 1 calc R . .
C3 C 0.4456(3) 0.0851(3) 0.6483(3) 0.0373(10) Uani 1 1 d . . .
H3 H 0.5114 0.0721 0.6400 0.041 Uiso 1 1 calc R . .
C4 C 0.3743(3) 0.0448(3) 0.5954(3) 0.0363(10) Uani 1 1 d . . .
C5 C 0.3818(4) -0.0185(4) 0.5334(3) 0.0428(11) Uani 1 1 d . . .
H5 H 0.4383 -0.0489 0.5137 0.047 Uiso 1 1 calc R . .
C6 C 0.2319(4) 0.0256(3) 0.5486(2) 0.0352(10) Uani 1 1 d . . .
C7 C 0.1282(4) 0.0309(5) 0.5335(3) 0.0502(13) Uani 1 1 d . . .
H7A H 0.1127 -0.0111 0.4879 0.055 Uiso 1 1 calc R . .
H7B H 0.1099 0.1024 0.5237 0.055 Uiso 1 1 calc R . .
H7C H 0.0936 0.0049 0.5788 0.055 Uiso 1 1 calc R . .
C8 C 0.3664(4) 0.3524(4) 0.8440(3) 0.0406(11) Uani 1 1 d . . .
H8A H 0.3694 0.4263 0.8573 0.045 Uiso 1 1 calc R . .
H8B H 0.4139 0.3158 0.8763 0.045 Uiso 1 1 calc R . .
C9 C 0.2675(4) 0.3115(4) 0.8624(3) 0.0417(11) Uani 1 1 d . . .
H9A H 0.2554 0.3161 0.9190 0.046 Uiso 1 1 calc R . .
H9B H 0.2188 0.3531 0.8352 0.046 Uiso 1 1 calc R . .
C10 C 0.2558(4) 0.1329(4) 0.8872(2) 0.0387(10) Uani 1 1 d . . .
H10 H 0.2529 0.1483 0.9411 0.043 Uiso 1 1 calc R . .
C11 C 0.2542(4) 0.0284(4) 0.8612(2) 0.0367(9) Uani 1 1 d . . .
C12 C 0.2528(4) -0.0620(4) 0.9013(3) 0.0437(11) Uani 1 1 d . . .
H12 H 0.2510 -0.0707 0.9561 0.048 Uiso 1 1 calc R . .
C13 C 0.2562(3) -0.0925(3) 0.7749(3) 0.0351(9) Uani 1 1 d . . .
C14 C 0.2530(4) -0.1533(3) 0.7025(3) 0.0426(10) Uani 1 1 d . . .
H14A H 0.2517 -0.2267 0.7153 0.047 Uiso 1 1 calc R . .
H14B H 0.3095 -0.1382 0.6711 0.047 Uiso 1 1 calc R . .
H14C H 0.1957 -0.1352 0.6730 0.047 Uiso 1 1 calc R . .
C15 C 0.3574(4) 0.4199(4) 0.7100(3) 0.0420(11) Uani 1 1 d . . .
H15A H 0.4117 0.4649 0.6963 0.046 Uiso 1 1 calc R . .
H15B H 0.3088 0.4625 0.7363 0.046 Uiso 1 1 calc R . .
C16 C 0.3152(3) 0.3737(4) 0.6360(3) 0.0401(11) Uani 1 1 d . . .
H16A H 0.2878 0.4289 0.6033 0.044 Uiso 1 1 calc R . .
H16B H 0.3656 0.3387 0.6058 0.044 Uiso 1 1 calc R . .
C17 C 0.1549(3) 0.3228(4) 0.6397(3) 0.0374(10) Uani 1 1 d . . .
H17 H 0.1399 0.3840 0.6122 0.041 Uiso 1 1 calc R . .
C18 C 0.0809(3) 0.2518(4) 0.6631(3) 0.0378(10) Uani 1 1 d . . .
C19 C -0.0138(4) 0.2525(4) 0.6505(3) 0.0465(12) Uani 1 1 d . . .
H19 H -0.0498 0.3036 0.6243 0.051 Uiso 1 1 calc R . .
C20 C 0.0275(3) 0.1112(4) 0.7147(3) 0.0370(9) Uani 1 1 d . . .
C21 C 0.0165(4) 0.0113(4) 0.7535(4) 0.0483(13) Uani 1 1 d . . .
H21A H -0.0505 -0.0096 0.7518 0.053 Uiso 1 1 calc R . .
H21B H 0.0372 0.0170 0.8077 0.053 Uiso 1 1 calc R . .
H21C H 0.0554 -0.0403 0.7268 0.053 Uiso 1 1 calc R . .

loop_
_atom_site_aniso_label
_atom_site_aniso_U_11
_atom_site_aniso_U_22
_atom_site_aniso_U_33
_atom_site_aniso_U_23
_atom_site_aniso_U_13
_atom_site_aniso_U_12
I1 0.0366(2) 0.0416(2) 0.0409(2) 0.00620(18) -0.0047(3) -0.00486(15)
I2 0.0720(3) 0.04149(17) 0.0754(3) -0.00679(18) -0.0299(3) 0.00554(15)
I3 0.0463(3) 0.0801(3) 0.0446(3) -0.0244(3) -0.0069(3) 0.0000(2)
I4 0.0974(10) 0.0994(10) 0.0661(8) -0.0318(7) 0.0062(7) 0.0030(8)
I4' 0.258(3) 0.1323(17) 0.0602(8) 0.0246(9) 0.0177(15) 0.111(2)
Cl 0.0356(5) 0.0352(5) 0.0381(5) -0.0059(4) -0.0020(4) -0.0055(4)
Fe 0.0291(3) 0.0303(3) 0.0290(3) -0.0004(2) -0.0018(3) 0.0038(2)
N1 0.033(2) 0.035(2) 0.046(2) -0.0056(17) -0.0053(17) 0.0030(16)
N2 0.0260(18) 0.0333(19) 0.038(2) -0.0073(16) -0.0033(15) 0.0020(14)
N3 0.0330(19) 0.0290(17) 0.0316(17) -0.0025(14) -0.0016(14) 0.0001(14)
N4 0.055(2) 0.0342(17) 0.0335(18) -0.0070(19) 0.0051(19) -0.0081(16)
N5 0.039(2) 0.0348(19) 0.0323(16) -0.0017(14) -0.0033(17) 0.0060(17)
N6 0.0327(19) 0.0325(18) 0.0359(17) 0.0008(14) -0.0048(19) 0.0009(14)
N7 0.035(2) 0.0318(18) 0.048(2) 0.0100(16) -0.0064(19) -0.0015(16)
N8 0.033(2) 0.0352(18) 0.0317(16) -0.0037(14) 0.0033(16) -0.0010(17)
N9 0.0280(17) 0.0372(19) 0.0328(19) 0.0007(15) -0.0037(14) 0.0041(15)
N10 0.0245(19) 0.061(3) 0.047(2) 0.000(2) -0.0048(17) 0.0000(18)
C1 0.029(3) 0.049(3) 0.059(3) -0.017(2) -0.004(2) -0.005(2)
C2 0.030(3) 0.048(3) 0.047(3) -0.007(2) -0.010(2) 0.002(2)
C3 0.029(2) 0.033(2) 0.050(3) -0.0001(19) 0.000(2) 0.0035(18)
C4 0.037(2) 0.032(2) 0.040(2) -0.0068(19) 0.0035(19) -0.0017(18)
C5 0.046(3) 0.040(2) 0.042(3) -0.008(2) 0.011(2) -0.005(2)
C6 0.042(3) 0.033(2) 0.0305(19) 0.0002(17) -0.0033(19) -0.0033(19)
C7 0.052(3) 0.054(3) 0.044(3) -0.008(2) -0.015(2) -0.001(3)
C8 0.050(3) 0.032(2) 0.040(2) -0.0052(19) -0.009(2) 0.007(2)
C9 0.049(3) 0.035(2) 0.041(2) -0.0064(18) 0.000(2) 0.007(2)
C10 0.041(2) 0.045(2) 0.0305(19) -0.0026(17) 0.000(2) 0.007(2)
C11 0.034(2) 0.040(2) 0.036(2) 0.0068(17) -0.001(2) 0.002(2)
C12 0.045(3) 0.046(3) 0.040(2) 0.0064(19) -0.004(2) 0.002(2)
C13 0.030(2) 0.033(2) 0.042(2) 0.0033(18) -0.006(2) 0.0017(17)
C14 0.051(3) 0.028(2) 0.049(2) -0.0003(18) 0.000(3) 0.001(2)
C15 0.047(3) 0.035(2) 0.044(3) -0.002(2) 0.000(2) -0.005(2)
C16 0.038(3) 0.037(2) 0.045(3) 0.008(2) -0.002(2) -0.0053(19)
C17 0.032(2) 0.040(2) 0.040(2) 0.0111(19) -0.0014(19) 0.0050(19)
C18 0.036(2) 0.039(2) 0.039(2) 0.004(2) -0.0060(19) 0.0053(19)
C19 0.033(3) 0.051(3) 0.056(3) 0.003(2) -0.005(2) 0.009(2)
C20 0.031(2) 0.044(2) 0.036(2) -0.0019(19) 0.0013(18) -0.0011(18)
C21 0.039(3) 0.050(3) 0.055(3) 0.004(2) 0.009(2) -0.009(2)

loop_
_atom_type_symbol
_atom_type_description
_atom_type_scat_dispersion_real
_atom_type_scat_dispersion_imag
_atom_type_scat_source
C C 0.0033 0.0016 'International Tables Vol C Tables 4.2.6.8 and 6.1.1.4'
H H 0.0000 0.0000 'International Tables Vol C Tables 4.2.6.8 and 6.1.1.4'
N N 0.0061 0.0033 'International Tables Vol C Tables 4.2.6.8 and 6.1.1.4'
Cl Cl 0.1484 0.1585 'International Tables Vol C Tables 4.2.6.8 and 6.1.1.4'
Fe Fe 0.3463 0.8444 'International Tables Vol C Tables 4.2.6.8 and 6.1.1.4'
I I -0.4742 1.8119 'International Tables Vol C Tables 4.2.6.8 and 6.1.1.4'

loop_
_geom_angle_atom_site_label_1
_geom_angle_atom_site_label_2
_geom_angle_atom_site_label_3
_geom_angle
_geom_angle_site_symmetry_1
_geom_angle_site_symmetry_3
_geom_angle_publ_flag
I2 I1 I2 180.0 . 3_666 ?
I4' I3 I4' 180.0 . 3_557 ?
I4' I3 I4 14.21(8) . . ?
I4' I3 I4 165.79(8) 3_557 . ?
I4' I3 I4 165.79(8) . 3_557 ?
I4' I3 I4 14.21(8) 3_557 3_557 ?
I4 I3 I4 180.0 . 3_557 ?
N5 Fe N8 100.82(14) . . ?
N5 Fe N2 97.04(16) . . ?
N8 Fe N2 100.69(16) . . ?
N5 Fe N3 166.97(14) . . ?
N8 Fe N3 91.74(13) . . ?
N2 Fe N3 77.05(14) . . ?
N5 Fe N9 94.01(16) . . ?
N8 Fe N9 76.56(15) . . ?
N2 Fe N9 168.93(13) . . ?
N3 Fe N9 92.24(14) . . ?
N5 Fe N6 76.71(14) . . ?
N8 Fe N6 169.21(16) . . ?
N2 Fe N6 90.05(15) . . ?
N3 Fe N6 91.55(13) . . ?
N9 Fe N6 93.05(15) . . ?
C8 N1 C1 115.1(4) . . ?
C8 N1 C15 116.3(4) . . ?
C1 N1 C15 114.8(4) . . ?
C3 N2 C2 118.7(4) . . ?
C3 N2 Fe 115.2(3) . . ?
C2 N2 Fe 126.1(3) . . ?
C6 N3 C4 105.5(4) . . ?
C6 N3 Fe 143.9(3) . . ?
C4 N3 Fe 109.7(3) . . ?
C6 N4 C5 108.3(4) . . ?
C6 N4 H4N 125.8 . . ?
C5 N4 H4N 125.8 . . ?
C10 N5 C9 120.3(4) . . ?
C10 N5 Fe 115.1(3) . . ?
C9 N5 Fe 124.6(3) . . ?
C13 N6 C11 106.6(4) . . ?
C13 N6 Fe 143.6(3) . . ?
C11 N6 Fe 109.8(3) . . ?
C13 N7 C12 108.7(4) . . ?
C13 N7 H7N 125.6 . . ?
C12 N7 H7N 125.6 . . ?
C17 N8 C16 118.1(4) . . ?
C17 N8 Fe 115.9(3) . . ?
C16 N8 Fe 126.0(3) . . ?
C20 N9 C18 106.0(4) . . ?
C20 N9 Fe 142.9(3) . . ?
C18 N9 Fe 110.9(3) . . ?
C20 N10 C19 109.2(4) . . ?
C20 N10 H10N 125.4 . . ?
C19 N10 H10N 125.4 . . ?
N1 C1 C2 110.2(5) . . ?
N1 C1 H1A 109.6 . . ?
C2 C1 H1A 109.6 . . ?
N1 C1 H1B 109.6 . . ?
C2 C1 H1B 109.6 . . ?
H1A C1 H1B 108.1 . . ?
N2 C2 C1 108.8(4) . . ?
N2 C2 H2A 109.9 . . ?
C1 C2 H2A 109.9 . . ?
N2 C2 H2B 109.9 . . ?
C1 C2 H2B 109.9 . . ?
H2A C2 H2B 108.3 . . ?
N2 C3 C4 118.1(4) . . ?
N2 C3 H3 120.9 . . ?
C4 C3 H3 120.9 . . ?
C5 C4 N3 109.4(4) . . ?
C5 C4 C3 131.3(5) . . ?
N3 C4 C3 119.2(4) . . ?
C4 C5 N4 106.3(5) . . ?
C4 C5 H5 126.9 . . ?
N4 C5 H5 126.9 . . ?
N3 C6 N4 110.4(4) . . ?
N3 C6 C7 126.9(5) . . ?
N4 C6 C7 122.7(4) . . ?
C6 C7 H7A 109.5 . . ?
C6 C7 H7B 109.5 . . ?
H7A C7 H7B 109.5 . . ?
C6 C7 H7C 109.5 . . ?
H7A C7 H7C 109.5 . . ?
H7B C7 H7C 109.5 . . ?
N1 C8 C9 111.6(4) . . ?
N1 C8 H8A 109.3 . . ?
C9 C8 H8A 109.3 . . ?
N1 C8 H8B 109.3 . . ?
C9 C8 H8B 109.3 . . ?
H8A C8 H8B 108.0 . . ?
N5 C9 C8 109.0(4) . . ?
N5 C9 H9A 109.9 . . ?
C8 C9 H9A 109.9 . . ?
N5 C9 H9B 109.9 . . ?
C8 C9 H9B 109.9 . . ?
H9A C9 H9B 108.3 . . ?
N5 C10 C11 119.3(4) . . ?
N5 C10 H10 120.3 . . ?
C11 C10 H10 120.3 . . ?
C12 C11 N6 109.5(4) . . ?
C12 C11 C10 131.4(4) . . ?
N6 C11 C10 119.1(4) . . ?
N7 C12 C11 105.5(4) . . ?
N7 C12 H12 127.2 . . ?
C11 C12 H12 127.2 . . ?
N6 C13 N7 109.6(4) . . ?
N6 C13 C14 128.1(4) . . ?
N7 C13 C14 122.2(4) . . ?
C13 C14 H14A 109.5 . . ?
C13 C14 H14B 109.5 . . ?
H14A C14 H14B 109.5 . . ?
C13 C14 H14C 109.5 . . ?
H14A C14 H14C 109.5 . . ?
H14B C14 H14C 109.5 . . ?
N1 C15 C16 110.9(4) . . ?
N1 C15 H15A 109.5 . . ?
C16 C15 H15A 109.5 . . ?
N1 C15 H15B 109.5 . . ?
C16 C15 H15B 109.5 . . ?
H15A C15 H15B 108.0 . . ?
N8 C16 C15 109.0(4) . . ?
N8 C16 H16A 109.9 . . ?
C15 C16 H16A 109.9 . . ?
N8 C16 H16B 109.9 . . ?
C15 C16 H16B 109.9 . . ?
H16A C16 H16B 108.3 . . ?
N8 C17 C18 118.2(4) . . ?
N8 C17 H17 120.9 . . ?
C18 C17 H17 120.9 . . ?
C19 C18 N9 110.3(5) . . ?
C19 C18 C17 131.3(5) . . ?
N9 C18 C17 118.4(4) . . ?
C18 C19 N10 105.2(4) . . ?
C18 C19 H19 127.4 . . ?
N10 C19 H19 127.4 . . ?
N9 C20 N10 109.4(4) . . ?
N9 C20 C21 127.7(4) . . ?
N10 C20 C21 122.9(4) . . ?
C20 C21 H21A 109.5 . . ?
C20 C21 H21B 109.5 . . ?
H21A C21 H21B 109.5 . . ?
C20 C21 H21C 109.5 . . ?
H21A C21 H21C 109.5 . . ?
H21B C21 H21C 109.5 . . ?

loop_
_geom_bond_atom_site_label_1
_geom_bond_atom_site_label_2
_geom_bond_distance
_geom_bond_site_symmetry_2
_geom_bond_publ_flag
I1 I2 2.8987(4) . ?
I1 I2 2.8987(4) 3_666 ?
I3 I4' 2.883(2) . ?
I3 I4' 2.883(2) 3_557 ?
I3 I4 2.951(2) . ?
I3 I4 2.951(2) 3_557 ?
Fe N5 2.173(4) . ?
Fe N8 2.176(4) . ?
Fe N2 2.187(4) . ?
Fe N3 2.202(4) . ?
Fe N9 2.210(4) . ?
Fe N6 2.221(4) . ?
N1 C8 1.443(7) . ?
N1 C1 1.458(7) . ?
N1 C15 1.464(6) . ?
N2 C3 1.275(6) . ?
N2 C2 1.464(6) . ?
N3 C6 1.337(6) . ?
N3 C4 1.391(6) . ?
N4 C6 1.342(7) . ?
N4 C5 1.371(7) . ?
N4 H4N 0.8800 . ?
N5 C10 1.274(6) . ?
N5 C9 1.454(6) . ?
N6 C13 1.318(5) . ?
N6 C11 1.379(6) . ?
N7 C13 1.360(6) . ?
N7 C12 1.360(7) . ?
N7 H7N 0.8800 . ?
N8 C17 1.287(6) . ?
N8 C16 1.451(6) . ?
N9 C20 1.324(6) . ?
N9 C18 1.390(6) . ?
N10 C20 1.358(6) . ?
N10 C19 1.368(7) . ?
N10 H10N 0.8800 . ?
C1 C2 1.527(7) . ?
C1 H1A 0.9900 . ?
C1 H1B 0.9900 . ?
C2 H2A 0.9900 . ?
C2 H2B 0.9900 . ?
C3 C4 1.450(7) . ?
C3 H3 0.9500 . ?
C4 C5 1.353(7) . ?
C5 H5 0.9500 . ?
C6 C7 1.481(8) . ?
C7 H7A 0.9800 . ?
C7 H7B 0.9800 . ?
C7 H7C 0.9800 . ?
C8 C9 1.522(8) . ?
C8 H8A 0.9900 . ?
C8 H8B 0.9900 . ?
C9 H9A 0.9900 . ?
C9 H9B 0.9900 . ?
C10 C11 1.431(7) . ?
C10 H10 0.9500 . ?
C11 C12 1.363(7) . ?
C12 H12 0.9500 . ?
C13 C14 1.476(6) . ?
C14 H14A 0.9800 . ?
C14 H14B 0.9800 . ?
C14 H14C 0.9800 . ?
C15 C16 1.527(7) . ?
C15 H15A 0.9900 . ?
C15 H15B 0.9900 . ?
C16 H16A 0.9900 . ?
C16 H16B 0.9900 . ?
C17 C18 1.448(7) . ?
C17 H17 0.9500 . ?
C18 C19 1.348(7) . ?
C19 H19 0.9500 . ?
C20 C21 1.469(7) . ?
C21 H21A 0.9800 . ?
C21 H21B 0.9800 . ?
C21 H21C 0.9800 . ?

loop_
_geom_hbond_atom_site_label_D
_geom_hbond_atom_site_label_H
_geom_hbond_atom_site_label_A
_geom_hbond_distance_DH
_geom_hbond_distance_HA
_geom_hbond_distance_DA
_geom_hbond_angle_DHA
_geom_hbond_site_symmetry_A
N4 H4N Cl 0.88 2.25 3.089(4) 160.2 3_556
N7 H7N Cl 0.88 2.31 3.159(4) 162.9 4_557
N10 H10N Cl 0.88 2.24 3.102(4) 165.0 .
